data_2239178
loop_
_publ_author_name
'Li, Zhong-Yuan'
'Wang, Peng'
'Chen, Xia'

_publ_section_title
;
 <i>N</i>-[(9<i>H</i>-Fluoren-9-ylidene)(2-methoxyphenyl)methyl]-1,1,1-trimethylsilanamine
;
_journal_coeditor_code SJ5378
_journal_issue 1
_journal_name_full 'Acta Crystallographica Section E'
_journal_page_first o59
_journal_page_last o60
_journal_paper_doi 10.1107/S1600536813033424
_journal_volume 70
_journal_year 2014
_chemical_formula_iupac 'C24 H25 N O Si'
_chemical_formula_moiety 'C24 H25 N O Si'
_chemical_formula_sum 'C24 H25 N O Si'
_chemical_formula_weight 371.54
_chemical_name_systematic <i>N</i>-[(9<i>H</i>-Fluoren-9-ylidene)(2-methoxyphenyl)methyl]-1,1,1-trimethylsilanamine
_space_group_IT_number 14
_symmetry_cell_setting monoclinic
_symmetry_space_group_name_Hall '-P 2ybc'
_symmetry_space_group_name_H-M 'P 1 21/c 1'
_atom_sites_solution_hydrogens geom
_atom_sites_solution_primary direct
_atom_sites_solution_secondary difmap
_audit_creation_method SHELXL-97
_cell_angle_alpha 90.00
_cell_angle_beta 124.10(2)
_cell_angle_gamma 90.00
_cell_formula_units_Z 4
_cell_length_a 12.611(3)
_cell_length_b 9.5694(19)
_cell_length_c 20.325(6)
_cell_measurement_reflns_used 6083
_cell_measurement_temperature 173(2)
_cell_measurement_theta_max 27.4820
_cell_measurement_theta_min 1.6190
_cell_volume 2031.1(10)
_computing_cell_refinement 'SAINT (Bruker, 2000)'
_computing_data_collection 'SMART (Bruker, 2000)'
_computing_data_reduction 'SAINT (Bruker, 2000)'
_computing_molecular_graphics 'SHELXTL/PC (Sheldrick, 2008)'
_computing_publication_material 'SHELXL97 (Sheldrick, 2008)'
_computing_structure_refinement 'SHELXL97 (Sheldrick, 2008)'
_computing_structure_solution 'SHELXS97 (Sheldrick, 2008)'
_diffrn_ambient_temperature 173(2)
_diffrn_measured_fraction_theta_full 0.997
_diffrn_measured_fraction_theta_max 0.997
_diffrn_measurement_device_type 'Bruker P4'
_diffrn_measurement_method '\w scans'
_diffrn_radiation_monochromator graphite
_diffrn_radiation_source 'fine-focus sealed tube'
_diffrn_radiation_type MoK\a
_diffrn_radiation_wavelength 0.71073
_diffrn_reflns_av_R_equivalents 0.0567
_diffrn_reflns_av_sigmaI/netI 0.0485
_diffrn_reflns_limit_h_max 12
_diffrn_reflns_limit_h_min -16
_diffrn_reflns_limit_k_max 12
_diffrn_reflns_limit_k_min -12
_diffrn_reflns_limit_l_max 26
_diffrn_reflns_limit_l_min -25
_diffrn_reflns_number 15991
_diffrn_reflns_theta_full 27.43
_diffrn_reflns_theta_max 27.43
_diffrn_reflns_theta_min 2.67
_diffrn_standards_number 0
_exptl_absorpt_coefficient_mu 0.129
_exptl_absorpt_correction_T_max 0.9847
_exptl_absorpt_correction_T_min 0.9760
_exptl_absorpt_correction_type multi-scan
_exptl_absorpt_process_details '(SADABS; Sheldrick, 1996)'
_exptl_crystal_colour yellow
_exptl_crystal_density_diffrn 1.215
_exptl_crystal_density_method 'not measured'
_exptl_crystal_description Prism
_exptl_crystal_F_000 792
_exptl_crystal_size_max 0.19
_exptl_crystal_size_mid 0.17
_exptl_crystal_size_min 0.12
_refine_diff_density_max 0.503
_refine_diff_density_min -0.255
_refine_ls_extinction_method none
_refine_ls_goodness_of_fit_ref 1.237
_refine_ls_hydrogen_treatment constr
_refine_ls_matrix_type full
_refine_ls_number_parameters 248
_refine_ls_number_reflns 4628
_refine_ls_number_restraints 0
_refine_ls_restrained_S_all 1.237
_refine_ls_R_factor_all 0.0843
_refine_ls_R_factor_gt 0.0752
_refine_ls_shift/su_max 0.000
_refine_ls_shift/su_mean 0.000
_refine_ls_structure_factor_coef Fsqd
_refine_ls_weighting_details 'calc w=1/[\s^2^(Fo^2^)+(0.0619P)^2^+1.2002P] where P=(Fo^2^+2Fc^2^)/3'
_refine_ls_weighting_scheme calc
_refine_ls_wR_factor_gt 0.1679
_refine_ls_wR_factor_ref 0.1729
_reflns_number_gt 4212
_reflns_number_total 4628
_reflns_threshold_expression I>2sigma(I)
_cod_data_source_file sj5378sup1.cif
_cod_data_source_block I
_cod_original_cell_volume 2031.1(9)
_cod_original_sg_symbol_H-M 'P 21/c'
_cod_database_code 2239178
_cod_database_fobs_code 2239178

loop_
_symmetry_equiv_pos_as_xyz
'x, y, z'
'-x, y+1/2, -z+1/2'
'-x, -y, -z'
'x, -y-1/2, z-1/2'

loop_
_atom_site_type_symbol
_atom_site_label
_atom_site_fract_x
_atom_site_fract_y
_atom_site_fract_z
_atom_site_U_iso_or_equiv
_atom_site_adp_type
_atom_site_calc_flag
_atom_site_refinement_flags
_atom_site_occupancy
_atom_site_symmetry_multiplicity
Si Si1 0.66989(6) 0.64695(7) 0.46564(4) 0.02799(19) Uani d . 1 1
O O1 0.94557(19) 0.4521(2) 0.70940(11) 0.0421(5) Uani d . 1 1
N N1 0.81941(18) 0.5781(2) 0.49531(11) 0.0270(4) Uani d . 1 1
H H1 0.8454 0.6009 0.4646 0.032 Uiso d R 1 1
C C1 1.0326(2) 0.5139(2) 0.60208(13) 0.0253(5) Uani d . 1 1
C C2 1.0993(2) 0.6446(2) 0.60736(14) 0.0253(5) Uani d . 1 1
C C3 1.0568(2) 0.7744(2) 0.56909(15) 0.0300(5) Uani d . 1 1
H H3A 0.9696 0.7869 0.5268 0.036 Uiso calc R 1 1
C C4 1.1426(2) 0.8843(3) 0.59324(16) 0.0334(6) Uani d . 1 1
H H4A 1.1131 0.9719 0.5670 0.040 Uiso calc R 1 1
C C5 1.2708(3) 0.8693(3) 0.65494(16) 0.0353(6) Uani d . 1 1
H H5A 1.3276 0.9464 0.6708 0.042 Uiso calc R 1 1
C C6 1.3158(2) 0.7417(3) 0.69335(15) 0.0315(5) Uani d . 1 1
H H6A 1.4034 0.7305 0.7354 0.038 Uiso calc R 1 1
C C7 1.2307(2) 0.6306(2) 0.66934(14) 0.0268(5) Uani d . 1 1
C C8 1.2521(2) 0.4893(2) 0.70131(14) 0.0274(5) Uani d . 1 1
C C9 1.3646(2) 0.4240(3) 0.76098(15) 0.0342(6) Uani d . 1 1
H H9A 1.4436 0.4732 0.7886 0.041 Uiso calc R 1 1
C C10 1.3589(3) 0.2860(3) 0.77916(16) 0.0388(6) Uani d . 1 1
H H10A 1.4346 0.2403 0.8199 0.047 Uiso calc R 1 1
C C11 1.2439(3) 0.2140(3) 0.73847(16) 0.0386(6) Uani d . 1 1
H H11A 1.2421 0.1191 0.7515 0.046 Uiso calc R 1 1
C C12 1.1311(2) 0.2778(3) 0.67909(16) 0.0332(6) Uani d . 1 1
H H12A 1.0532 0.2265 0.6511 0.040 Uiso calc R 1 1
C C13 1.1335(2) 0.4186(2) 0.66094(14) 0.0271(5) Uani d . 1 1
C C14 0.9032(2) 0.4938(2) 0.55932(14) 0.0257(5) Uani d . 1 1
C C15 0.8397(2) 0.3807(2) 0.57581(15) 0.0278(5) Uani d . 1 1
C C16 0.7537(2) 0.2919(3) 0.51407(16) 0.0347(6) Uani d . 1 1
H H16A 0.7369 0.3050 0.4627 0.042 Uiso calc R 1 1
C C17 0.6921(3) 0.1846(3) 0.5262(2) 0.0446(7) Uani d . 1 1
H H17A 0.6342 0.1243 0.4838 0.054 Uiso calc R 1 1
C C18 0.7167(3) 0.1672(3) 0.6009(2) 0.0517(8) Uani d . 1 1
H H18A 0.6748 0.0943 0.6096 0.062 Uiso calc R 1 1
C C19 0.8008(3) 0.2535(3) 0.66320(19) 0.0452(7) Uani d . 1 1
H H19A 0.8163 0.2395 0.7142 0.054 Uiso calc R 1 1
C C20 0.8628(2) 0.3610(3) 0.65138(16) 0.0340(6) Uani d . 1 1
C C21 0.9910(3) 0.4175(4) 0.78948(17) 0.0574(9) Uani d . 1 1
H H21A 1.0579 0.4837 0.8258 0.086 Uiso calc R 1 1
H H21B 1.0262 0.3226 0.8014 0.086 Uiso calc R 1 1
H H21C 0.9199 0.4225 0.7962 0.086 Uiso calc R 1 1
C C22 0.6655(3) 0.6740(4) 0.55400(18) 0.0524(8) Uani d . 1 1
H H22A 0.6696 0.5834 0.5778 0.079 Uiso calc R 1 1
H H22B 0.5857 0.7216 0.5383 0.079 Uiso calc R 1 1
H H22C 0.7387 0.7314 0.5928 0.079 Uiso calc R 1 1
C C23 0.5336(3) 0.5378(3) 0.39032(18) 0.0457(7) Uani d . 1 1
H H23A 0.5327 0.4500 0.4148 0.069 Uiso calc R 1 1
H H23B 0.5430 0.5176 0.3466 0.069 Uiso calc R 1 1
H H23C 0.4532 0.5882 0.3698 0.069 Uiso calc R 1 1
C C24 0.6621(3) 0.8163(3) 0.41832(18) 0.0424(7) Uani d . 1 1
H H24A 0.6755 0.8001 0.3758 0.064 Uiso calc R 1 1
H H24B 0.7289 0.8789 0.4582 0.064 Uiso calc R 1 1
H H24C 0.5779 0.8590 0.3959 0.064 Uiso calc R 1 1

loop_
_atom_site_aniso_label
_atom_site_aniso_U_11
_atom_site_aniso_U_22
_atom_site_aniso_U_33
_atom_site_aniso_U_12
_atom_site_aniso_U_13
_atom_site_aniso_U_23
Si1 0.0246(3) 0.0260(3) 0.0320(4) -0.0010(3) 0.0151(3) 0.0018(3)
O1 0.0480(11) 0.0507(12) 0.0328(10) -0.0042(9) 0.0258(9) 0.0010(9)
N1 0.0255(10) 0.0295(10) 0.0279(10) -0.0011(8) 0.0162(9) 0.0041(8)
C1 0.0286(11) 0.0223(11) 0.0279(11) 0.0025(9) 0.0177(10) 0.0025(9)
C2 0.0277(11) 0.0242(11) 0.0284(12) -0.0011(9) 0.0184(10) -0.0016(9)
C3 0.0268(12) 0.0259(12) 0.0363(13) 0.0012(9) 0.0171(11) 0.0031(10)
C4 0.0379(13) 0.0217(11) 0.0429(15) -0.0013(10) 0.0240(12) 0.0028(10)
C5 0.0379(14) 0.0274(13) 0.0419(15) -0.0089(11) 0.0232(12) -0.0042(11)
C6 0.0297(12) 0.0320(13) 0.0303(13) -0.0047(10) 0.0154(11) -0.0037(10)
C7 0.0289(12) 0.0267(12) 0.0283(12) -0.0017(9) 0.0182(10) -0.0020(9)
C8 0.0302(12) 0.0273(12) 0.0270(12) 0.0003(9) 0.0174(10) -0.0001(9)
C9 0.0274(12) 0.0404(14) 0.0310(13) 0.0025(10) 0.0140(11) 0.0035(11)
C10 0.0370(14) 0.0384(15) 0.0372(14) 0.0144(12) 0.0184(12) 0.0127(12)
C11 0.0459(15) 0.0293(13) 0.0458(16) 0.0080(12) 0.0288(13) 0.0109(12)
C12 0.0353(13) 0.0268(12) 0.0409(14) 0.0012(10) 0.0235(12) 0.0036(11)
C13 0.0302(12) 0.0265(12) 0.0282(12) 0.0013(9) 0.0186(10) 0.0009(9)
C14 0.0290(12) 0.0229(11) 0.0285(12) 0.0006(9) 0.0181(10) 0.0011(9)
C15 0.0274(11) 0.0238(11) 0.0366(13) 0.0001(9) 0.0205(11) 0.0034(10)
C16 0.0338(13) 0.0267(12) 0.0448(15) -0.0013(10) 0.0228(12) 0.0005(11)
C17 0.0395(15) 0.0278(13) 0.065(2) -0.0071(11) 0.0282(15) -0.0017(13)
C18 0.0493(17) 0.0341(15) 0.082(2) -0.0043(13) 0.0429(18) 0.0143(15)
C19 0.0468(16) 0.0465(16) 0.0550(18) 0.0070(13) 0.0364(15) 0.0192(14)
C20 0.0347(13) 0.0319(13) 0.0423(15) 0.0055(11) 0.0258(12) 0.0072(11)
C21 0.071(2) 0.068(2) 0.0338(16) 0.0138(18) 0.0295(16) 0.0103(15)
C22 0.0468(17) 0.071(2) 0.0466(18) 0.0152(16) 0.0306(15) 0.0058(16)
C23 0.0296(14) 0.0359(15) 0.0547(18) -0.0058(11) 0.0132(13) 0.0013(13)
C24 0.0390(15) 0.0309(13) 0.0519(17) 0.0021(11) 0.0221(14) 0.0078(12)

loop_
_atom_type_symbol
_atom_type_description
_atom_type_scat_dispersion_real
_atom_type_scat_dispersion_imag
_atom_type_scat_source
C C 0.0033 0.0016 'International Tables Vol C Tables 4.2.6.8 and 6.1.1.4'
H H 0.0000 0.0000 'International Tables Vol C Tables 4.2.6.8 and 6.1.1.4'
N N 0.0061 0.0033 'International Tables Vol C Tables 4.2.6.8 and 6.1.1.4'
O O 0.0106 0.0060 'International Tables Vol C Tables 4.2.6.8 and 6.1.1.4'
Si Si 0.0817 0.0704 'International Tables Vol C Tables 4.2.6.8 and 6.1.1.4'

loop_
_geom_angle_atom_site_label_1
_geom_angle_atom_site_label_2
_geom_angle_atom_site_label_3
_geom_angle
N1 Si1 C22 109.34(12)
N1 Si1 C23 113.09(12)
C22 Si1 C23 111.28(16)
N1 Si1 C24 103.88(12)
C22 Si1 C24 111.08(15)
C23 Si1 C24 107.95(13)
C20 O1 C21 117.4(2)
C14 N1 Si1 130.40(16)
C14 N1 H1 114.8
Si1 N1 H1 114.8
C14 C1 C13 127.5(2)
C14 C1 C2 126.5(2)
C13 C1 C2 105.54(19)
C3 C2 C7 118.0(2)
C3 C2 C1 133.2(2)
C7 C2 C1 108.6(2)
C4 C3 C2 119.7(2)
C4 C3 H3A 120.1
C2 C3 H3A 120.1
C3 C4 C5 121.5(2)
C3 C4 H4A 119.2
C5 C4 H4A 119.2
C6 C5 C4 120.0(2)
C6 C5 H5A 120.0
C4 C5 H5A 120.0
C5 C6 C7 118.9(2)
C5 C6 H6A 120.6
C7 C6 H6A 120.6
C6 C7 C2 121.8(2)
C6 C7 C8 129.7(2)
C2 C7 C8 108.4(2)
C9 C8 C13 121.4(2)
C9 C8 C7 130.3(2)
C13 C8 C7 108.3(2)
C10 C9 C8 118.7(2)
C10 C9 H9A 120.7
C8 C9 H9A 120.7
C9 C10 C11 120.6(2)
C9 C10 H10A 119.7
C11 C10 H10A 119.7
C10 C11 C12 121.3(2)
C10 C11 H11A 119.3
C12 C11 H11A 119.3
C11 C12 C13 119.2(2)
C11 C12 H12A 120.4
C13 C12 H12A 120.4
C12 C13 C8 118.7(2)
C12 C13 C1 132.2(2)
C8 C13 C1 109.0(2)
C1 C14 N1 121.7(2)
C1 C14 C15 124.0(2)
N1 C14 C15 114.3(2)
C16 C15 C20 118.7(2)
C16 C15 C14 119.0(2)
C20 C15 C14 122.3(2)
C17 C16 C15 121.3(3)
C17 C16 H16A 119.3
C15 C16 H16A 119.3
C18 C17 C16 118.8(3)
C18 C17 H17A 120.6
C16 C17 H17A 120.6
C17 C18 C19 121.4(3)
C17 C18 H18A 119.3
C19 C18 H18A 119.3
C18 C19 C20 120.0(3)
C18 C19 H19A 120.0
C20 C19 H19A 120.0
O1 C20 C19 123.7(3)
O1 C20 C15 116.6(2)
C19 C20 C15 119.7(3)
O1 C21 H21A 109.5
O1 C21 H21B 109.5
H21A C21 H21B 109.5
O1 C21 H21C 109.5
H21A C21 H21C 109.5
H21B C21 H21C 109.5
Si1 C22 H22A 109.5
Si1 C22 H22B 109.5
H22A C22 H22B 109.5
Si1 C22 H22C 109.5
H22A C22 H22C 109.5
H22B C22 H22C 109.5
Si1 C23 H23A 109.5
Si1 C23 H23B 109.5
H23A C23 H23B 109.5
Si1 C23 H23C 109.5
H23A C23 H23C 109.5
H23B C23 H23C 109.5
Si1 C24 H24A 109.5
Si1 C24 H24B 109.5
H24A C24 H24B 109.5
Si1 C24 H24C 109.5
H24A C24 H24C 109.5
H24B C24 H24C 109.5

loop_
_geom_bond_atom_site_label_1
_geom_bond_atom_site_label_2
_geom_bond_distance
Si1 N1 1.754(2)
Si1 C22 1.846(3)
Si1 C23 1.854(3)
Si1 C24 1.859(3)
O1 C20 1.364(3)
O1 C21 1.429(3)
N1 C14 1.385(3)
N1 H1 0.8800
C1 C14 1.366(3)
C1 C13 1.475(3)
C1 C2 1.477(3)
C2 C3 1.403(3)
C2 C7 1.417(3)
C3 C4 1.387(3)
C3 H3A 0.9500
C4 C5 1.391(4)
C4 H4A 0.9500
C5 C6 1.387(4)
C5 H5A 0.9500
C6 C7 1.391(3)
C6 H6A 0.9500
C7 C8 1.459(3)
C8 C9 1.395(3)
C8 C13 1.411(3)
C9 C10 1.383(4)
C9 H9A 0.9500
C10 C11 1.385(4)
C10 H10A 0.9500
C11 C12 1.388(4)
C11 H11A 0.9500
C12 C13 1.402(3)
C12 H12A 0.9500
C14 C15 1.491(3)
C15 C16 1.396(3)
C15 C20 1.407(4)
C16 C17 1.390(4)
C16 H16A 0.9500
C17 C18 1.378(5)
C17 H17A 0.9500
C18 C19 1.380(5)
C18 H18A 0.9500
C19 C20 1.392(4)
C19 H19A 0.9500
C21 H21A 0.9800
C21 H21B 0.9800
C21 H21C 0.9800
C22 H22A 0.9800
C22 H22B 0.9800
C22 H22C 0.9800
C23 H23A 0.9800
C23 H23B 0.9800
C23 H23C 0.9800
C24 H24A 0.9800
C24 H24B 0.9800
C24 H24C 0.9800

loop_
_geom_hbond_atom_site_label_D
_geom_hbond_atom_site_label_H
_geom_hbond_atom_site_label_A
_geom_hbond_site_symmetry_A
_geom_hbond_distance_DH
_geom_hbond_distance_HA
_geom_hbond_distance_DA
_geom_hbond_angle_DHA
_geom_hbond_publ_flag
N1 H1 Cg1 3_766 0.88 2.69 3.347(3) 133 y
C12 H12A Cg4 1_555 0.95 2.99 3.750(4) 138 y
C16 H16A Cg2 3_766 0.95 2.65 3.470(3) 145 y
C21 H21C Cg2 2_746 0.98 2.94 3.736(4) 139 y
C24 H24A Cg3 3_766 0.98 2.99 3.923(4) 158 y

loop_
_geom_torsion_atom_site_label_1
_geom_torsion_atom_site_label_2
_geom_torsion_atom_site_label_3
_geom_torsion_atom_site_label_4
_geom_torsion
C22 Si1 N1 C14 29.8(3)
C23 Si1 N1 C14 -94.8(2)
C24 Si1 N1 C14 148.4(2)
C14 C1 C2 C3 -5.7(4)
C13 C1 C2 C3 -177.8(2)
C14 C1 C2 C7 168.4(2)
C13 C1 C2 C7 -3.6(2)
C7 C2 C3 C4 -0.9(3)
C1 C2 C3 C4 172.9(2)
C2 C3 C4 C5 0.0(4)
C3 C4 C5 C6 0.6(4)
C4 C5 C6 C7 -0.3(4)
C5 C6 C7 C2 -0.6(4)
C5 C6 C7 C8 -177.5(2)
C3 C2 C7 C6 1.2(3)
C1 C2 C7 C6 -174.0(2)
C3 C2 C7 C8 178.7(2)
C1 C2 C7 C8 3.5(3)
C6 C7 C8 C9 -4.6(4)
C2 C7 C8 C9 178.2(2)
C6 C7 C8 C13 175.2(2)
C2 C7 C8 C13 -2.0(3)
C13 C8 C9 C10 1.4(4)
C7 C8 C9 C10 -178.8(2)
C8 C9 C10 C11 0.5(4)
C9 C10 C11 C12 -0.6(4)
C10 C11 C12 C13 -1.1(4)
C11 C12 C13 C8 2.9(4)
C11 C12 C13 C1 179.5(2)
C9 C8 C13 C12 -3.1(3)
C7 C8 C13 C12 177.0(2)
C9 C8 C13 C1 179.6(2)
C7 C8 C13 C1 -0.3(3)
C14 C1 C13 C12 13.6(4)
C2 C1 C13 C12 -174.5(2)
C14 C1 C13 C8 -169.6(2)
C2 C1 C13 C8 2.3(2)
C13 C1 C14 N1 -167.5(2)
C2 C1 C14 N1 22.2(4)
C13 C1 C14 C15 11.7(4)
C2 C1 C14 C15 -158.7(2)
Si1 N1 C14 C1 -139.9(2)
Si1 N1 C14 C15 40.8(3)
C1 C14 C15 C16 -127.0(3)
N1 C14 C15 C16 52.3(3)
C1 C14 C15 C20 53.6(3)
N1 C14 C15 C20 -127.2(2)
C20 C15 C16 C17 -0.6(4)
C14 C15 C16 C17 179.9(2)
C15 C16 C17 C18 0.4(4)
C16 C17 C18 C19 -0.2(5)
C17 C18 C19 C20 0.1(5)
C21 O1 C20 C19 13.5(4)
C21 O1 C20 C15 -167.3(2)
C18 C19 C20 O1 178.9(3)
C18 C19 C20 C15 -0.3(4)
C16 C15 C20 O1 -178.7(2)
C14 C15 C20 O1 0.8(3)
C16 C15 C20 C19 0.6(4)
C14 C15 C20 C19 -180.0(2)
